data_4028867
loop_
_publ_author_name
'Naoki Kise'
'Yusuke Kawano'
'Toshihiko Sakurai'

_publ_section_title
;
 Reductive Coupling of Phthalimides with Ketones and Aldehydes by
 Low-Valent Titanium: One-Pot Synthesis of Alkylideneisoindolin-1-ones
;
_journal_name_full 'Journal of Organic Chemistry'
_journal_page_first 12453
_journal_page_last 12459
_journal_paper_doi 10.1021/jo402125u
_journal_volume 78
_journal_year 2013
_chemical_formula_moiety 'C16 H12 F N O'
_chemical_formula_sum 'C16 H12 F N O'
_chemical_formula_weight 253.27
_chemical_melting_point 429(1)
_chemical_name_systematic
; 
(E)-3-(4-fluorobenzylidene)-2-methylisoindolin-1-one 
;
_space_group_IT_number 14
_symmetry_cell_setting monoclinic
_symmetry_space_group_name_Hall '-P 2ybc'
_symmetry_space_group_name_H-M 'P 1 21/c 1'
_atom_sites_solution_hydrogens geom
_atom_sites_solution_primary direct
_atom_sites_solution_secondary difmap
_audit_creation_method SHELXL-97
_cell_angle_alpha 90.00
_cell_angle_beta 93.012(4)
_cell_angle_gamma 90.00
_cell_formula_units_Z 4
_cell_length_a 9.5792(7)
_cell_length_b 11.4148(9)
_cell_length_c 11.4639(7)
_cell_measurement_temperature 298(2)
_cell_volume 1251.78(15)
_computing_cell_refinement PROCESS-AUTO
_computing_data_collection PROCESS-AUTO
_computing_data_reduction PROCESS-AUTO
_computing_publication_material yadokari-XG
_computing_structure_refinement 'SHELXL-97 (Sheldrick, 1997)'
_computing_structure_solution 'SHELXS-97 (Sheldrick, 1990)'
_diffrn_ambient_temperature 298(2)
_diffrn_detector_area_resol_mean 10.00
_diffrn_measured_fraction_theta_full 0.993
_diffrn_measured_fraction_theta_max 0.993
_diffrn_measurement_device_type 'Rigaku RAXIS-RAPID'
_diffrn_measurement_method \w
_diffrn_radiation_monochromator graphite
_diffrn_radiation_source 'fine-focus sealed tube'
_diffrn_radiation_type MoK\a
_diffrn_radiation_wavelength 0.71075
_diffrn_reflns_av_R_equivalents 0.0233
_diffrn_reflns_av_sigmaI/netI 0.0167
_diffrn_reflns_limit_h_max 12
_diffrn_reflns_limit_h_min -12
_diffrn_reflns_limit_k_max 13
_diffrn_reflns_limit_k_min -14
_diffrn_reflns_limit_l_max 14
_diffrn_reflns_limit_l_min -14
_diffrn_reflns_number 11797
_diffrn_reflns_theta_full 27.48
_diffrn_reflns_theta_max 27.48
_diffrn_reflns_theta_min 3.36
_exptl_absorpt_coefficient_mu 0.094
_exptl_absorpt_correction_T_max 0.9633
_exptl_absorpt_correction_T_min 0.9544
_exptl_absorpt_correction_type multi-scan
_exptl_absorpt_process_details
;
    Higashi, T. (1995). Program for Absorption Correction.
    Rigaku Corporation, Tokyo, Japan.
;
_exptl_crystal_colour colorless
_exptl_crystal_density_diffrn 1.344
_exptl_crystal_description block
_exptl_crystal_F_000 528
_exptl_crystal_size_max 0.50
_exptl_crystal_size_mid 0.50
_exptl_crystal_size_min 0.40
_refine_diff_density_max 0.151
_refine_diff_density_min -0.134
_refine_diff_density_rms 0.030
_refine_ls_extinction_method none
_refine_ls_goodness_of_fit_ref 1.069
_refine_ls_hydrogen_treatment refall
_refine_ls_matrix_type full
_refine_ls_number_parameters 173
_refine_ls_number_reflns 2838
_refine_ls_number_restraints 0
_refine_ls_restrained_S_all 1.069
_refine_ls_R_factor_all 0.0518
_refine_ls_R_factor_gt 0.0393
_refine_ls_shift/su_max 0.000
_refine_ls_shift/su_mean 0.000
_refine_ls_structure_factor_coef Fsqd
_refine_ls_weighting_details 'calc w=1/[\s^2^(Fo^2^)+(0.0631P)^2^+0.0644P] where P=(Fo^2^+2Fc^2^)/3'
_refine_ls_weighting_scheme calc
_refine_ls_wR_factor_gt 0.1054
_refine_ls_wR_factor_ref 0.1108
_reflns_number_gt 2222
_reflns_number_total 2838
_reflns_threshold_expression >2sigma(I)
_cod_data_source_file jo402125u_si_008.cif
_cod_data_source_block E-7j
_cod_original_sg_symbol_H-M 'P 21/c'
_cod_database_code 4028867

loop_
_symmetry_equiv_pos_as_xyz
'x, y, z'
'-x, y+1/2, -z+1/2'
'-x, -y, -z'
'x, -y-1/2, z-1/2'

loop_
_atom_site_label
_atom_site_type_symbol
_atom_site_fract_x
_atom_site_fract_y
_atom_site_fract_z
_atom_site_U_iso_or_equiv
_atom_site_adp_type
_atom_site_occupancy
_atom_site_symmetry_multiplicity
_atom_site_calc_flag
_atom_site_refinement_flags
N1 N 0.47982(10) 0.22712(8) -0.03346(8) 0.0507(2) Uani 1 1 d .
C1 C 0.56471(15) 0.32924(11) -0.00548(12) 0.0671(4) Uani 1 1 d .
H1 H 0.6471 0.3274 -0.0497 0.101 Uiso 1 1 calc R
H2 H 0.5913 0.3292 0.0764 0.101 Uiso 1 1 calc R
H3 H 0.5121 0.3988 -0.0247 0.101 Uiso 1 1 calc R
C2 C 0.50954(12) 0.14984(10) -0.12057(9) 0.0490(3) Uani 1 1 d .
O1 O 0.60627(10) 0.15880(8) -0.18620(7) 0.0648(3) Uani 1 1 d .
C3 C 0.40184(11) 0.05779(9) -0.11768(9) 0.0457(3) Uani 1 1 d .
C4 C 0.38120(12) -0.03830(11) -0.19001(9) 0.0536(3) Uani 1 1 d .
H4 H 0.4417 -0.0539 -0.2489 0.064 Uiso 1 1 calc R
C5 C 0.26861(13) -0.11037(11) -0.17257(11) 0.0591(3) Uani 1 1 d .
H5 H 0.2531 -0.1759 -0.2197 0.071 Uiso 1 1 calc R
C6 C 0.17832(13) -0.08556(11) -0.08498(11) 0.0573(3) Uani 1 1 d .
H6 H 0.1019 -0.1342 -0.0754 0.069 Uiso 1 1 calc R
C7 C 0.19942(11) 0.01005(10) -0.01142(9) 0.0507(3) Uani 1 1 d .
H7 H 0.1384 0.0256 0.0472 0.061 Uiso 1 1 calc R
C8 C 0.31396(10) 0.08210(9) -0.02736(8) 0.0430(2) Uani 1 1 d .
C9 C 0.36430(11) 0.19113(10) 0.02974(9) 0.0458(3) Uani 1 1 d .
C10 C 0.31829(13) 0.25298(11) 0.11953(10) 0.0538(3) Uani 1 1 d .
H8 H 0.3582 0.3266 0.1316 0.065 Uiso 1 1 calc R
C11 C 0.21224(12) 0.21835(10) 0.20129(9) 0.0516(3) Uani 1 1 d .
C12 C 0.11046(14) 0.29863(12) 0.23228(11) 0.0619(3) Uani 1 1 d .
H9 H 0.1073 0.3723 0.1976 0.074 Uiso 1 1 calc R
C13 C 0.01422(14) 0.27043(14) 0.31379(12) 0.0702(4) Uani 1 1 d .
H10 H -0.0548 0.3234 0.3326 0.084 Uiso 1 1 calc R
C14 C 0.02307(14) 0.16325(15) 0.36576(11) 0.0693(4) Uani 1 1 d .
F1 F -0.07109(10) 0.13552(11) 0.44661(8) 0.1043(4) Uani 1 1 d .
C15 C 0.12167(14) 0.08127(14) 0.33986(11) 0.0692(4) Uani 1 1 d .
H11 H 0.1248 0.0088 0.3769 0.083 Uiso 1 1 calc R
C16 C 0.21637(13) 0.10960(13) 0.25693(10) 0.0600(3) Uani 1 1 d .
H12 H 0.2838 0.0552 0.2381 0.072 Uiso 1 1 calc R

loop_
_atom_site_aniso_label
_atom_site_aniso_U_11
_atom_site_aniso_U_22
_atom_site_aniso_U_33
_atom_site_aniso_U_23
_atom_site_aniso_U_13
_atom_site_aniso_U_12
N1 0.0545(6) 0.0499(5) 0.0482(5) 0.0026(4) 0.0070(4) -0.0029(4)
C1 0.0779(9) 0.0556(7) 0.0687(8) 0.0014(6) 0.0122(7) -0.0158(7)
C2 0.0516(6) 0.0545(6) 0.0410(5) 0.0072(4) 0.0038(4) 0.0053(5)
O1 0.0662(6) 0.0754(6) 0.0548(5) 0.0074(4) 0.0204(4) -0.0025(4)
C3 0.0451(6) 0.0521(6) 0.0396(5) 0.0027(4) -0.0001(4) 0.0072(5)
C4 0.0528(7) 0.0615(7) 0.0466(6) -0.0071(5) 0.0022(5) 0.0091(5)
C5 0.0592(7) 0.0569(7) 0.0605(7) -0.0150(5) -0.0048(5) 0.0063(6)
C6 0.0521(7) 0.0568(7) 0.0627(7) -0.0053(5) -0.0007(5) -0.0037(5)
C7 0.0459(6) 0.0561(7) 0.0502(6) -0.0029(5) 0.0037(5) 0.0015(5)
C8 0.0418(5) 0.0472(6) 0.0397(5) 0.0019(4) -0.0008(4) 0.0062(4)
C9 0.0456(6) 0.0485(6) 0.0433(5) 0.0027(4) 0.0027(4) 0.0024(5)
C10 0.0563(7) 0.0514(6) 0.0540(6) -0.0083(5) 0.0049(5) -0.0032(5)
C11 0.0491(6) 0.0594(7) 0.0462(6) -0.0142(5) 0.0018(5) -0.0021(5)
C12 0.0610(7) 0.0601(7) 0.0650(7) -0.0192(6) 0.0067(6) -0.0006(6)
C13 0.0567(8) 0.0832(10) 0.0717(8) -0.0286(7) 0.0108(6) 0.0040(7)
C14 0.0552(7) 0.1007(12) 0.0532(7) -0.0130(7) 0.0139(6) -0.0062(7)
F1 0.0837(7) 0.1490(10) 0.0839(6) 0.0014(6) 0.0406(5) -0.0012(6)
C15 0.0655(8) 0.0849(10) 0.0576(7) 0.0047(6) 0.0061(6) -0.0008(7)
C16 0.0543(7) 0.0725(8) 0.0536(7) -0.0044(5) 0.0066(5) 0.0069(6)

loop_
_atom_type_symbol
_atom_type_description
_atom_type_scat_dispersion_real
_atom_type_scat_dispersion_imag
_atom_type_scat_source
C C 0.0033 0.0016 'International Tables Vol C Tables 4.2.6.8 and 6.1.1.4'
H H 0.0000 0.0000 'International Tables Vol C Tables 4.2.6.8 and 6.1.1.4'
N N 0.0061 0.0033 'International Tables Vol C Tables 4.2.6.8 and 6.1.1.4'
O O 0.0106 0.0060 'International Tables Vol C Tables 4.2.6.8 and 6.1.1.4'
F F 0.0171 0.0103 'International Tables Vol C Tables 4.2.6.8 and 6.1.1.4'

loop_
_geom_angle_atom_site_label_1
_geom_angle_atom_site_label_2
_geom_angle_atom_site_label_3
_geom_angle
C2 N1 C9 112.54(9)
C2 N1 C1 122.88(10)
C9 N1 C1 124.45(10)
N1 C1 H1 109.5
N1 C1 H2 109.5
H1 C1 H2 109.5
N1 C1 H3 109.5
H1 C1 H3 109.5
H2 C1 H3 109.5
O1 C2 N1 125.72(11)
O1 C2 C3 128.65(11)
N1 C2 C3 105.63(9)
C4 C3 C8 121.97(10)
C4 C3 C2 129.06(10)
C8 C3 C2 108.96(9)
C5 C4 C3 118.32(10)
C5 C4 H4 120.8
C3 C4 H4 120.8
C4 C5 C6 120.31(11)
C4 C5 H5 119.8
C6 C5 H5 119.8
C7 C6 C5 121.58(12)
C7 C6 H6 119.2
C5 C6 H6 119.2
C6 C7 C8 118.42(10)
C6 C7 H7 120.8
C8 C7 H7 120.8
C7 C8 C3 119.36(10)
C7 C8 C9 133.02(10)
C3 C8 C9 107.52(9)
C10 C9 N1 122.50(10)
C10 C9 C8 132.18(10)
N1 C9 C8 105.30(9)
C9 C10 C11 127.79(11)
C9 C10 H8 116.1
C11 C10 H8 116.1
C16 C11 C12 118.07(12)
C16 C11 C10 121.74(11)
C12 C11 C10 119.99(11)
C13 C12 C11 121.15(13)
C13 C12 H9 119.4
C11 C12 H9 119.4
C14 C13 C12 118.41(13)
C14 C13 H10 120.8
C12 C13 H10 120.8
C13 C14 F1 118.53(13)
C13 C14 C15 123.06(13)
F1 C14 C15 118.41(15)
C14 C15 C16 118.14(14)
C14 C15 H11 120.9
C16 C15 H11 120.9
C15 C16 C11 121.14(12)
C15 C16 H12 119.4
C11 C16 H12 119.4

loop_
_geom_bond_atom_site_label_1
_geom_bond_atom_site_label_2
_geom_bond_distance
N1 C2 1.3735(14)
N1 C9 1.4151(14)
N1 C1 1.4476(15)
C1 H1 0.9600
C1 H2 0.9600
C1 H3 0.9600
C2 O1 1.2282(14)
C2 C3 1.4741(16)
C3 C4 1.3829(15)
C3 C8 1.3963(14)
C4 C5 1.3793(17)
C4 H4 0.9300
C5 C6 1.3884(18)
C5 H5 0.9300
C6 C7 1.3875(16)
C6 H6 0.9300
C7 C8 1.3910(15)
C7 H7 0.9300
C8 C9 1.4753(15)
C9 C10 1.3416(15)
C10 C11 1.4721(17)
C10 H8 0.9300
C11 C16 1.3952(18)
C11 C12 1.3974(16)
C12 C13 1.3847(19)
C12 H9 0.9300
C13 C14 1.362(2)
C13 H10 0.9300
C14 F1 1.3640(16)
C14 C15 1.373(2)
C15 C16 1.3863(17)
C15 H11 0.9300
C16 H12 0.9300

loop_
_geom_torsion_atom_site_label_1
_geom_torsion_atom_site_label_2
_geom_torsion_atom_site_label_3
_geom_torsion_atom_site_label_4
_geom_torsion
C9 N1 C2 O1 -178.15(10)
C1 N1 C2 O1 -2.25(18)
C9 N1 C2 C3 2.29(11)
C1 N1 C2 C3 178.19(10)
O1 C2 C3 C4 -2.17(19)
N1 C2 C3 C4 177.37(11)
O1 C2 C3 C8 179.10(11)
N1 C2 C3 C8 -1.36(11)
C8 C3 C4 C5 1.11(16)
C2 C3 C4 C5 -177.47(11)
C3 C4 C5 C6 0.56(17)
C4 C5 C6 C7 -1.26(19)
C5 C6 C7 C8 0.27(18)
C6 C7 C8 C3 1.35(15)
C6 C7 C8 C9 177.13(11)
C4 C3 C8 C7 -2.09(15)
C2 C3 C8 C7 176.75(9)
C4 C3 C8 C9 -178.85(9)
C2 C3 C8 C9 -0.01(11)
C2 N1 C9 C10 179.21(11)
C1 N1 C9 C10 3.38(17)
C2 N1 C9 C8 -2.31(11)
C1 N1 C9 C8 -178.13(10)
C7 C8 C9 C10 3.5(2)
C3 C8 C9 C10 179.61(12)
C7 C8 C9 N1 -174.80(11)
C3 C8 C9 N1 1.33(11)
N1 C9 C10 C11 -171.47(11)
C8 C9 C10 C11 10.5(2)
C9 C10 C11 C16 48.84(17)
C9 C10 C11 C12 -136.38(13)
C16 C11 C12 C13 -1.49(18)
C10 C11 C12 C13 -176.45(11)
C11 C12 C13 C14 1.69(19)
C12 C13 C14 F1 179.61(11)
C12 C13 C14 C15 -1.0(2)
C13 C14 C15 C16 0.1(2)
F1 C14 C15 C16 179.48(11)
C14 C15 C16 C11 0.15(19)
C12 C11 C16 C15 0.55(18)
C10 C11 C16 C15 175.43(11)
